data_4115528
loop_
_publ_author_name
'Ram Thaimattam'
'Feng Xue'
'Jagarlapudi A. R. P. Sarma'
'Thomas C. W. Mak'
'Gautam R. Desiraju'

_publ_section_title
;
 Inclusion Compounds of Tetrakis(4-nitrophenyl)methane: C-H...O Networks,
 Pseudopolymorphism, and Structural Transformations
;
_journal_name_full 'Journal of the American Chemical Society'
_journal_page_first 4432
_journal_page_last 4445
_journal_paper_doi 10.1021/ja0031826
_journal_volume 123
_journal_year 2001
_chemical_formula_sum 'C29 H21 N4 O8'
_chemical_formula_weight 553.50
_chemical_name_systematic
; 
 ? 
;
_space_group_IT_number 60
_symmetry_cell_setting orthorhombic
_symmetry_space_group_name_Hall '-P 2n 2ab'
_symmetry_space_group_name_H-M 'P b c n'
_atom_sites_solution_hydrogens geom
_atom_sites_solution_primary direct
_atom_sites_solution_secondary difmap
_audit_creation_method SHELXL-97
_cell_angle_alpha 90.00
_cell_angle_beta 90.00
_cell_angle_gamma 90.00
_cell_formula_units_Z 8
_cell_length_a 18.246(4)
_cell_length_b 15.668(3)
_cell_length_c 18.237(4)
_cell_measurement_reflns_used '110 from 4 still frames'
_cell_measurement_temperature 293(2)
_cell_measurement_theta_max 26
_cell_measurement_theta_min 2
_cell_volume 5213.6(19)
_computing_cell_refinement 'BioteX 1.0 (MSC, 1995)'
_computing_data_collection 'BioteX 1.0 (MSC, 1995)'
_computing_data_reduction 'BioteX 1.0 (MSC, 1995)'
_computing_molecular_graphics 'SHELXTL-PC (Siemens, 1990)'
_computing_structure_refinement 'SHELXL-97 (Sheldrick, 1997)'
_computing_structure_solution 'SHELXS-97 (Sheldrick, 1990)'
_diffrn_ambient_temperature 293(2)
_diffrn_measured_fraction_theta_full 0.802
_diffrn_measured_fraction_theta_max 0.802
_diffrn_measurement_device_type 'Rigaku RAXIS IIc'
_diffrn_measurement_method
;
Data was collected to 0.82\%A with 86% completeness by taking
28 oscillation frames in the range of 0 - 168\%, \D\f = 6\%,
10 min. per frames.  Crystal to detector distance is 78.094 mm,
background level -30.
;
_diffrn_radiation_monochromator graphite
_diffrn_radiation_source
;
Rigaku RU-200 rotating-anode generator powered at 50kV/90mA
;
_diffrn_radiation_type MoK\a
_diffrn_radiation_wavelength 0.71073
_diffrn_reflns_av_R_equivalents 0.0641
_diffrn_reflns_av_sigmaI/netI 0.0748
_diffrn_reflns_limit_h_max 21
_diffrn_reflns_limit_h_min -22
_diffrn_reflns_limit_k_max 18
_diffrn_reflns_limit_k_min -18
_diffrn_reflns_limit_l_max 21
_diffrn_reflns_limit_l_min 0
_diffrn_reflns_number 9637
_diffrn_reflns_theta_full 25.56
_diffrn_reflns_theta_max 25.56
_diffrn_reflns_theta_min 1.71
_exptl_absorpt_coefficient_mu 0.105
_exptl_absorpt_correction_T_max 1.095
_exptl_absorpt_correction_T_min 0.855
_exptl_absorpt_correction_type ABSCOR
_exptl_crystal_colour 'Pale yellow'
_exptl_crystal_density_diffrn 1.410
_exptl_crystal_description prism
_exptl_crystal_F_000 2296
_exptl_crystal_size_max 0.30
_exptl_crystal_size_mid 0.22
_exptl_crystal_size_min 0.20
_refine_diff_density_max 0.180
_refine_diff_density_min -0.140
_refine_diff_density_rms 0.040
_refine_ls_extinction_method none
_refine_ls_goodness_of_fit_ref 1.306
_refine_ls_hydrogen_treatment mixed
_refine_ls_matrix_type full
_refine_ls_number_parameters 373
_refine_ls_number_reflns 2091
_refine_ls_number_restraints 427
_refine_ls_restrained_S_all 1.290
_refine_ls_R_factor_all 0.1720
_refine_ls_R_factor_gt 0.0550
_refine_ls_shift/su_max 0.000
_refine_ls_shift/su_mean 0.000
_refine_ls_structure_factor_coef Fsqd
_refine_ls_weighting_details 'calc w=1/[\s^2^(Fo^2^)+(0.0680P)^2^+0.5701P] where P=(Fo^2^+2Fc^2^)/3'
_refine_ls_weighting_scheme calc
_refine_ls_wR_factor_gt 0.1343
_refine_ls_wR_factor_ref 0.2000
_reflns_number_gt 2091
_reflns_number_total 3916
_reflns_threshold_expression >3sigma(I)
_cod_data_source_file ja0031826_07.cif
_cod_data_source_block 7
_cod_original_cell_volume 5213.6(18)
_cod_database_code 4115528

loop_
_symmetry_equiv_pos_as_xyz
'x, y, z'
'-x+1/2, -y+1/2, z+1/2'
'-x, y, -z+1/2'
'x+1/2, -y+1/2, -z'
'-x, -y, -z'
'x-1/2, y-1/2, -z-1/2'
'x, -y, z-1/2'
'-x-1/2, y-1/2, z'

loop_
_atom_site_label
_atom_site_type_symbol
_atom_site_fract_x
_atom_site_fract_y
_atom_site_fract_z
_atom_site_U_iso_or_equiv
_atom_site_adp_type
_atom_site_occupancy
_atom_site_symmetry_multiplicity
_atom_site_calc_flag
_atom_site_refinement_flags
C1 C 0.26057(17) 0.3704(2) 0.03061(15) 0.0528(9) Uani 1 1 d DU
C2 C 0.25421(18) 0.4359(2) -0.03230(15) 0.0529(9) Uani 1 1 d DU
C3 C 0.3160(2) 0.4719(2) -0.06442(18) 0.0598(10) Uani 1 1 d DU
H3 H 0.36226 0.45365 -0.04973 0.071 Uiso 1 1 calc R
C4 C 0.3101(2) 0.5341(2) -0.11765(19) 0.0635(10) Uani 1 1 d DU
H4 H 0.35180 0.55703 -0.13938 0.076 Uiso 1 1 calc R
C5 C 0.2416(2) 0.5614(2) -0.13795(16) 0.0597(10) Uani 1 1 d DU
C6 C 0.1792(2) 0.5288(2) -0.10683(17) 0.0638(10) Uani 1 1 d DU
H6 H 0.13321 0.54870 -0.12084 0.076 Uiso 1 1 calc R
C7 C 0.1860(2) 0.4656(2) -0.05399(17) 0.0594(10) Uani 1 1 d DU
H7 H 0.14407 0.44277 -0.03271 0.071 Uiso 1 1 calc R
N1 N 0.2342(2) 0.6258(2) -0.19650(16) 0.0738(10) Uani 1 1 d DU
O1 O 0.17222(18) 0.64721(19) -0.21443(14) 0.0943(10) Uani 1 1 d DU
O2 O 0.28953(19) 0.6532(2) -0.22499(16) 0.1019(10) Uani 1 1 d DU
C8 C 0.19428(18) 0.3096(2) 0.03544(16) 0.0540(9) Uani 1 1 d DU
C9 C 0.16555(18) 0.2820(2) 0.10239(18) 0.0599(10) Uani 1 1 d DU
H9 H 0.18414 0.30422 0.14587 0.072 Uiso 1 1 calc R
C10 C 0.11009(19) 0.2225(2) 0.10490(19) 0.0626(10) Uani 1 1 d DU
H10 H 0.09103 0.20439 0.14956 0.075 Uiso 1 1 calc R
C11 C 0.08350(19) 0.1903(2) 0.03995(19) 0.0626(10) Uani 1 1 d DU
C12 C 0.1107(2) 0.2156(2) -0.02660(19) 0.0637(10) Uani 1 1 d DU
H12 H 0.09210 0.19269 -0.06981 0.076 Uiso 1 1 calc R
C13 C 0.1657(2) 0.2751(2) -0.02865(18) 0.0610(10) Uani 1 1 d DU
H13 H 0.18427 0.29260 -0.07369 0.073 Uiso 1 1 calc R
N2 N 0.02432(18) 0.1257(2) 0.0416(2) 0.0749(10) Uani 1 1 d DU
O3 O -0.00060(16) 0.10096(18) -0.01693(17) 0.0970(10) Uani 1 1 d DU
O4 O 0.00223(16) 0.10169(19) 0.10129(17) 0.972(10) Uani 1 1 d DU
C14 C 0.32350(17) 0.3064(2) 0.02154(16) 0.0526(9) Uani 1 1 d DU
C15 C 0.34929(19) 0.2830(2) -0.04726(18) 0.0571(9) Uani 1 1 d DU
H15 H 0.33027 0.30937 -0.08880 0.069 Uiso 1 1 calc R
C16 C 0.4025(2) 0.2215(2) -0.05487(18) 0.0596(9) Uani 1 1 d DU
H16 H 0.41944 0.20620 -0.10113 0.072 Uiso 1 1 calc R
C17 C 0.43035(18) 0.1830(2) 0.00694(19) 0.0581(9) Uani 1 1 d DU
C18 C 0.40561(19) 0.2032(2) 0.07629(18) 0.0616(10) Uani 1 1 d DU
H18 H 0.42432 0.17572 0.11744 0.074 Uiso 1 1 calc R
C19 C 0.35268(19) 0.2648(2) 0.08292(18) 0.0588(10) Uani 1 1 d DU
H19 H 0.33573 0.27942 0.12936 0.070 Uiso 1 1 calc R
N3 N 0.48903(17) 0.11910(19) -0.00050(19) 0.0693(9) Uani 1 1 d DU
O5 O 0.51452(16) 0.10694(18) -0.06120(16) 0.0900(9) Uani 1 1 d DU
O6 O 0.50883(16) 0.0811(2) 0.05430(17) 0.0963(10) Uani 1 1 d DU
C20 C 0.27010(19) 0.4321(2) 0.09611(16) 0.0536(9) Uani 1 1 d DU
C21 C 0.20969(19) 0.4728(2) 0.12732(18) 0.0598(10) Uani 1 1 d DU
H21 H 0.16277 0.45762 0.11225 0.072 Uiso 1 1 calc R
C22 C 0.2181(2) 0.5350(2) 0.17994(18) 0.0644(10) Uani 1 1 d DU
H22 H 0.17754 0.56266 0.19970 0.077 Uiso 1 1 calc R
C23 C 0.2875(2) 0.5552(2) 0.20254(18) 0.0600(10) Uani 1 1 d DU
C24 C 0.3485(2) 0.5173(2) 0.17360(17) 0.0621(10) Uani 1 1 d DU
H24 H 0.39503 0.53276 0.18959 0.074 Uiso 1 1 calc R
C25 C 0.33963(19) 0.4554(2) 0.11985(18) 0.0596(10) Uani 1 1 d DU
H25 H 0.38064 0.42921 0.09957 0.072 Uiso 1 1 calc R
N4 N 0.2970(2) 0.62113(19) 0.26007(15) 0.0687(9) Uani 1 1 d DU
O7 O 0.35904(18) 0.64250(19) 0.27586(13) 0.0909(9) Uani 1 1 d DU
O8 O 0.24230(17) 0.64905(19) 0.29011(14) 0.0906(9) Uani 1 1 d DU
C26 C 0.50000 0.2649(4) 0.25000 0.096(2) Uani 1 2 d SDU
C27 C 0.5585(3) 0.2200(4) 0.2209(2) 0.1033(15) Uani 1 1 d DU
H27 H 0.59837 0.24923 0.20153 0.124 Uiso 1 1 calc R
C28 C 0.5577(2) 0.1314(3) 0.2206(2) 0.0986(15) Uani 1 1 d DU
H28 H 0.59673 0.10164 0.20014 0.118 Uiso 1 1 calc R
C29 C 0.50000 0.0877(5) 0.25000 0.0882(19) Uani 1 2 d SDU
C30 C 0.50000 0.3610(5) 0.25000 0.167(4) Uani 1 2 d SDU
H30A H 0.45558 0.38148 0.27209 0.250 Uiso 0.5 1 calc PR
H30B H 0.50309 0.38148 0.20047 0.250 Uiso 0.5 1 calc PR
H30C H 0.54133 0.38148 0.27744 0.250 Uiso 0.5 1 calc PR
C31 C 0.50000 -0.0093(5) 0.25000 0.139(3) Uani 1 2 d SDU
H31A H 0.45583 -0.02970 0.27259 0.208 Uiso 0.5 1 calc PR
H31B H 0.54164 -0.02970 0.27698 0.208 Uiso 0.5 1 calc PR
H31C H 0.50253 -0.02970 0.20044 0.208 Uiso 0.5 1 calc PR

loop_
_atom_site_aniso_label
_atom_site_aniso_U_11
_atom_site_aniso_U_22
_atom_site_aniso_U_33
_atom_site_aniso_U_23
_atom_site_aniso_U_13
_atom_site_aniso_U_12
C1 0.059(2) 0.052(2) 0.0475(17) -0.0007(15) 0.0015(15) -0.0013(17)
C2 0.057(2) 0.051(2) 0.0507(17) -0.0036(16) -0.0028(16) 0.0001(18)
C3 0.064(2) 0.052(2) 0.064(2) 0.0011(18) -0.0008(18) -0.002(2)
C4 0.074(2) 0.051(2) 0.065(2) -0.0034(18) 0.0073(19) -0.006(2)
C5 0.087(3) 0.042(2) 0.0504(19) -0.0004(15) 0.0028(18) 0.003(2)
C6 0.077(2) 0.052(2) 0.062(2) -0.0040(18) -0.0062(18) 0.009(2)
C7 0.064(2) 0.054(2) 0.060(2) 0.0015(17) 0.0042(17) 0.001(2)
N1 0.107(3) 0.047(2) 0.0668(19) 0.0023(16) 0.0010(19) 0.0076(19)
O1 0.122(2) 0.081(2) 0.0798(17) 0.0177(16) -0.0030(17) 0.026(2)
O2 0.132(3) 0.073(2) 0.102(2) 0.0255(17) 0.0198(19) -0.009(2)
C8 0.055(2) 0.046(2) 0.061(2) -0.0024(16) 0.0005(16) 0.0020(17)
C9 0.064(2) 0.058(2) 0.058(2) 0.0029(18) -0.0021(17) -0.002(2)
C10 0.064(2) 0.053(2) 0.071(2) 0.0116(18) 0.0024(19) -0.003(2)
C11 0.054(2) 0.049(2) 0.085(2) 0.0047(19) -0.0096(19) -0.0005(18)
C12 0.068(2) 0.052(2) 0.071(2) -0.0067(18) -0.0088(19) 0.000(2)
C13 0.069(2) 0.056(2) 0.057(2) -0.0052(17) -0.0052(17) -0.002(2)
N2 0.060(2) 0.054(2) 0.111(2) 0.0111(19) -0.0132(19) -0.0028(17)
O3 0.094(2) 0.071(2) 0.125(2) -0.0084(18) -0.0242(18) -0.0193(17)
O4 0.081(2) 0.087(2) 0.124(2) 0.0320(19) -0.0045(17) -0.0212(18)
C14 0.056(2) 0.049(2) 0.0527(19) -0.0024(16) -0.0027(15) -0.0014(17)
C15 0.065(2) 0.050(2) 0.0566(19) 0.0003(17) 0.0005(17) 0.0015(19)
C16 0.068(2) 0.053(2) 0.0581(19) -0.0095(17) -0.0000(18) -0.004(2)
C17 0.050(2) 0.048(2) 0.076(2) -0.0013(18) -0.0025(18) 0.0003(17)
C18 0.063(2) 0.053(2) 0.069(2) 0.0068(19) -0.0091(18) 0.001(2)
C19 0.069(2) 0.052(2) 0.0550(19) 0.0004(17) -0.0038(18) 0.0017(19)
N3 0.063(2) 0.048(2) 0.097(2) -0.0066(18) -0.0023(18) -0.0030(16)
O5 0.092(2) 0.065(2) 0.112(2) -0.0054(17) 0.0239(17) 0.0151(17)
O6 0.102(2) 0.073(2) 0.114(2) 0.0010(17) -0.0226(18) 0.0267(18)
C20 0.061(2) 0.045(2) 0.0551(18) -0.0004(16) -0.0006(17) -0.0010(18)
C21 0.060(2) 0.058(2) 0.0620(19) -0.0034(18) 0.0005(18) 0.002(2)
C22 0.074(2) 0.059(2) 0.060(2) -0.0050(18) 0.0074(19) 0.008(2)
C23 0..076(3) 0.049(2) 0.054(2) -0.0026(16) 0.0040(18) -0.006(2)
C24 0.069(3) 0.056(2) 0.061(2) -0.0014(18) -0.0039(19) -0.008(2)
C25 0.062(2) 0.057(2) 0.060(2) -0.0051(18) 0.0045(18) -0.001(2)
N4 0.096(3) 0.050(2) 0.0604(18) -0.0002(15) 0.0031(18) -0.0059(19)
O7 0.107(2) 0.089(2) 0.0764(17) -0.0202(15) 0.0012(17) -0.0250(19)
O8 0.112(2) 0.070(2) 0.0898(18) -0.0219(16) 0.0111(17) 0.0057(18)
C26 0.091(5) 0.124(5) 0.074(4) 0.00000 -0.022(4) 0.00000
C27 0.090(4) 0.148(4) 0.072(3) 0.008(3) -0.011(2) -0.004(3)
C28 0.078(3) 0.145(4) 0.073(3) 0.003(3) -0.006(2) 0.006(3)
C29 0.072(4) 0.130(5) 0.062(3) 0.00000 -0.005(3) 0.00000
C30 0.202(10) 0.123(6) 0.174(8) 0.00000 -0.051(7) 0.00000
C31 0.146(7) 0.127(6) 0.143(6) 0.00000 -0.010(5) 0.00000

loop_
_atom_type_symbol
_atom_type_description
_atom_type_scat_dispersion_real
_atom_type_scat_dispersion_imag
_atom_type_scat_source
C C 0.0033 0.0016 'International Tables Vol C Tables 4.2.6.8 and 6.1.1.4'
H H 0.0000 0.0000 'International Tables Vol C Tables 4.2.6.8 and 6.1.1.4'
N N 0.0061 0.0033 'International Tables Vol C Tables 4.2.6.8 and 6.1.1.4'
O O 0.0106 0.0060 'International Tables Vol C Tables 4.2.6.8 and 6.1.1.4'

loop_
_geom_angle_atom_site_label_1
_geom_angle_atom_site_label_2
_geom_angle_atom_site_label_3
_geom_angle
_geom_angle_site_symmetry_1
C14 C1 C8 100.9(2) .
C14 C1 C2 114.3(2) .
C14 C1 C20 114.1(2) .
C8 C1 C2 113.2(2) .
C8 C1 C20 115.5(2) .
C2 C1 C20 99.6(2) .
C7 C2 C3 118.2(3) .
C7 C2 C1 120.2(3) .
C3 C2 C1 121.4(3) .
C4 C3 C2 121.3(3) .
C5 C4 C3 118.8(3) .
C6 C5 C4 121.9(3) .
C6 C5 N1 118.5(3) .
C4 C5 N1 119.5(3) .
C5 C6 C7 118.5(4) .
C6 C7 C2 121.3(3) .
O2 N1 O1 123.8(3) .
O2 N1 C5 118.4(4) .
O1 N1 C5 117.8(3) .
C13 C8 C9 118.3(3) .
C13 C8 C1 119.1(3) .
C9 C8 C1 122.4(3) .
C10 C9 C8 121.0(3) .
C9 C10 C11 118.6(3) .
C12 C11 C10 122.0(3) .
C12 C11 N2 118.7(3) .
C10 C11 N2 119.4(3) .
C13 C12 C11 119.1(3) .
C12 C13 C8 121.1(3) .
O4 N2 O3 123.9(4) .
O4 N2 C11 118.0(3) .
O3 N2 C11 118.1(3) .
C15 C14 C19 118.1(3) .
C15 C14 C1 121.6(3) .
C19 C14 C1 120.2(3) .
C16 C15 C14 121.0(3) .
C15 C16 C17 119.0(3) .
C16 C17 C18 122.0(3) .
C16 C17 N3 119.4(3) .
C18 C17 N3 118.6(3) .
C19 C18 C17 118.2(3) .
C18 C19 C14 121.6(3) .
O5 N3 O6 123.8(3) .
O5 N3 C17 117.9(3) .
O6 N3 C17 118.2(3) .
C25 C20 C21 118.3(3) .
C25 C20 C1 120.5(3) .
C21 C20 C1 120.8(3) .
C22 C21 C20 121.3(3) .
C23 C22 C21 118.5(3) .
C24 C23 C22 122.4(3) .
C24 C23 N4 118.7(3) .
C22 C23 N4 118.8(3) .
C23 C24 C25 118.8(3) .
C24 C25 C20 120.6(3) .
O7 N4 O8 123.8(3) .
O7 N4 C23 118.0(3) .
O8 N4 C23 118.2(3) .
C27 C26 C27 118.9(7) 3_655
C27 C26 C30 120.5(4) 3_655
C27 C26 C30 120.5(4) .
C26 C27 C28 120.1(5) .
C29 C28 C27 120.5(5) .
C28 C29 C28 119.8(7) 3_655
C28 C29 C31 120.1(4) 3_655
C28 C29 C31 120.1(4) .

loop_
_geom_bond_atom_site_label_1
_geom_bond_atom_site_label_2
_geom_bond_distance
_geom_bond_site_symmetry_2
C1 C2 1.544(4) .
C1 C8 1.542(4) .
C1 C14 1.534(4) .
C1 C20 1.546(4) .
C2 C3 1.390(4) .
C3 C4 1.380(5) .
C4 C5 1.372(5) .
C5 C6 1.372(5) .
C6 C7 1.388(4) .
C7 C2 1.386(4) .
C5 N1 1.475(4) .
N1 O1 1.224(4) .
N1 O2 1.214(4) .
C8 C9 1.397(4) .
C9 C10 1.377(4) .
C10 C11 1.376(4) .
C11 C12 1.370(4) .
C12 C13 1.370(5) .
C13 C8 1.389(4) .
C11 N2 1.481(4) .
N2 O3 1.223(4) .
N2 O4 1.221(4) .
C14 C15 1.389(4) .
C15 C16 1.375(5) .
C16 C17 1.376(4) .
C17 C18 1.380(4) .
C18 C19 1.371(4) .
C19 C14 1.400(4) .
C17 N3 1.472(4) .
N3 O5 1.216(4) .
N3 O6 1.218(4) .
C20 C21 1.395(4) .
C21 C22 1.376(4) .
C22 C23 1.369(5) .
C23 C24 1.367(4) .
C24 C25 1.389(4) .
C25 C20 1.389(4) .
C23 N4 1.482(4) .
N4 O7 1.215(4) .
N4 O8 1.220(4) .
C26 C27 1.383(6) .
C26 C27 1.383(6) 3_655
C26 C30 1.507(9) .
C27 C28 1.387(6) .
C28 C29 1.366(5) .
C29 C28 1.366(5) 3_655
C29 C31 1.520(9) .
